data_1575352
loop_
_publ_author_name
'Chauhan, Rahul'
'Kukreti, Prashant'
'Sharma, Keshav'
'Singh, Ovender'
'Ghosh, Kaushik'

_publ_section_title
;
 Well-defined zinc(ii) catalysts for sustainable synthesis of
 bis(indolyl)methanes via the activation of aromatic and aliphatic
 alcohols
;
_journal_issue 22
_journal_name_full 'Catalysis Science &amp; Technology'
_journal_page_first 6693
_journal_page_last 6702
_journal_paper_doi 10.1039/D5CY00765H
_journal_volume 15
_journal_year 2025
_chemical_formula_moiety 'C35 H27 Cl2 N7 Zn'
_chemical_formula_sum 'C35 H27 Cl2 N7 Zn'
_chemical_formula_weight 681.90
_space_group_crystal_system monoclinic
_space_group_IT_number 15
_space_group_name_Hall '-C 2yc'
_space_group_name_H-M_alt 'C 1 2/c 1'
_atom_sites_solution_hydrogens geom
_atom_sites_solution_primary direct
_audit_creation_date 2024-10-16
_audit_creation_method
;
Olex2 1.2-ac3
(compiled 2017.08.10 svn.r3458 for OlexSys, GUI svn.r5381)
;
_audit_update_record
;
2025-03-05 deposited with the CCDC.	2025-08-04 downloaded from the CCDC.
;
_cell_angle_alpha 90
_cell_angle_beta 115.630(2)
_cell_angle_gamma 90
_cell_formula_units_Z 8
_cell_length_a 20.8911(4)
_cell_length_b 16.2580(4)
_cell_length_c 23.8268(6)
_cell_measurement_reflns_used 9987
_cell_measurement_temperature 100(2)
_cell_measurement_theta_max 26.276
_cell_measurement_theta_min 2.679
_cell_volume 7296.4(3)
_computing_cell_refinement 'SAINT V8.40B (?, 2016)'
_computing_data_reduction 'SAINT V8.40B (?, 2016)'
_computing_molecular_graphics 'Olex2 (Dolomanov et al., 2009)'
_computing_publication_material 'Olex2 (Dolomanov et al., 2009)'
_computing_structure_refinement 'ShelXL (Sheldrick, 2015)'
_computing_structure_solution 'SIR2004 (Burla et al., 2007)'
_diffrn_ambient_temperature 100.0
_diffrn_measured_fraction_theta_full 0.999
_diffrn_measured_fraction_theta_max 0.996
_diffrn_measurement_device_type 'Bruker APEX-II CCD'
_diffrn_measurement_method '\f and \w scans'
_diffrn_radiation_type MoK\a
_diffrn_radiation_wavelength 0.71073
_diffrn_reflns_av_R_equivalents 0.0706
_diffrn_reflns_av_unetI/netI 0.0285
_diffrn_reflns_Laue_measured_fraction_full 0.999
_diffrn_reflns_Laue_measured_fraction_max 0.996
_diffrn_reflns_limit_h_max 27
_diffrn_reflns_limit_h_min -27
_diffrn_reflns_limit_k_max 21
_diffrn_reflns_limit_k_min -21
_diffrn_reflns_limit_l_max 31
_diffrn_reflns_limit_l_min -31
_diffrn_reflns_number 159456
_diffrn_reflns_point_group_measured_fraction_full 0.999
_diffrn_reflns_point_group_measured_fraction_max 0.996
_diffrn_reflns_theta_full 25.242
_diffrn_reflns_theta_max 28.426
_diffrn_reflns_theta_min 1.658
_exptl_absorpt_coefficient_mu 0.852
_exptl_absorpt_correction_T_max 0.7457
_exptl_absorpt_correction_T_min 0.7126
_exptl_absorpt_correction_type multi-scan
_exptl_absorpt_process_details
'SADABS-2016/2 (Bruker,2016/2) was used for absorption correction. wR2(int) was 0.0826 before and 0.0606 after correction. The Ratio of minimum to maximum transmission is 0.9556. The \l/2 correction factor is Not present.'
_exptl_crystal_colour 'metallic dark green'
_exptl_crystal_colour_lustre metallic
_exptl_crystal_colour_modifier dark
_exptl_crystal_colour_primary green
_exptl_crystal_density_diffrn 1.242
_exptl_crystal_description block
_exptl_crystal_F_000 2800
_exptl_crystal_size_max 0.162
_exptl_crystal_size_mid 0.088
_exptl_crystal_size_min 0.056
_refine_diff_density_max 0.456
_refine_diff_density_min -0.403
_refine_diff_density_rms 0.059
_refine_ls_extinction_method none
_refine_ls_goodness_of_fit_ref 1.043
_refine_ls_hydrogen_treatment constr
_refine_ls_matrix_type full
_refine_ls_number_parameters 406
_refine_ls_number_reflns 9157
_refine_ls_number_restraints 0
_refine_ls_restrained_S_all 1.043
_refine_ls_R_factor_all 0.0439
_refine_ls_R_factor_gt 0.0356
_refine_ls_shift/su_max 0.001
_refine_ls_shift/su_mean 0.000
_refine_ls_structure_factor_coef Fsqd
_refine_ls_weighting_details 'w=1/[\s^2^(Fo^2^)+(0.0424P)^2^+7.0638P] where P=(Fo^2^+2Fc^2^)/3'
_refine_ls_weighting_scheme calc
_refine_ls_wR_factor_gt 0.0856
_refine_ls_wR_factor_ref 0.0900
_reflns_Friedel_coverage 0.000
_reflns_number_gt 7765
_reflns_number_total 9157
_reflns_threshold_expression 'I > 2\s(I)'
_cod_data_source_file d5cy00765h2.cif
_cod_data_source_block kg_rc_69_0158_0ma_a
_cod_depositor_comments 'Adding full bibliography for 1575346--1575352.cif.'
_cod_database_code 1575352
_shelx_shelxl_version_number 2018/3
_shelx_space_group_comment
;
The symmetry employed for this shelxl refinement is uniquely defined
by the following loop, which should always be used as a source of
symmetry information in preference to the above space-group names.
They are only intended as comments.
;
_shelx_estimated_absorpt_t_max 0.954
_shelx_estimated_absorpt_t_min 0.874
_olex2_refinement_description
;
1. Fixed Uiso
 At 1.2 times of:
  All C(H) groups, All N(H) groups
2.a Aromatic/amide H refined with riding coordinates:
 N1(H1), N7(H7), C3(H3), C4(H4), C5(H5), C6(H6), C8(H8), C9(H9), C11(H11),
 C12(H12), C13(H13), C16(H16), C17(H17), C18(H18), C19(H19), C20(H20), C22(H22),
  C23(H23), C24(H24), C25(H25), C26(H26), C27(H27), C31(H31), C32(H32),
 C33(H33), C34(H34), C35(H35)
;
_olex2_submission_special_instructions 'No special instructions were received'

loop_
_space_group_symop_operation_xyz
'x, y, z'
'-x, y, -z+1/2'
'x+1/2, y+1/2, z'
'-x+1/2, y+1/2, -z+1/2'
'-x, -y, -z'
'x, -y, z-1/2'
'-x+1/2, -y+1/2, -z'
'x+1/2, -y+1/2, z-1/2'

loop_
_atom_site_label
_atom_site_type_symbol
_atom_site_fract_x
_atom_site_fract_y
_atom_site_fract_z
_atom_site_U_iso_or_equiv
_atom_site_adp_type
_atom_site_occupancy
_atom_site_site_symmetry_order
_atom_site_calc_flag
_atom_site_refinement_flags_posn
_atom_site_refinement_flags_adp
_atom_site_refinement_flags_occupancy
_atom_site_disorder_assembly
_atom_site_disorder_group
Zn1 Zn 0.43345(2) 0.27880(2) 0.37756(2) 0.01992(6) Uani 1 1 d . . . . .
Cl1 Cl 0.50905(2) 0.37030(3) 0.37139(2) 0.03478(11) Uani 1 1 d . . . . .
Cl2 Cl 0.39021(2) 0.17922(3) 0.30380(2) 0.02472(9) Uani 1 1 d . . . . .
N1 N 0.37125(9) 0.40970(10) 0.17529(7) 0.0297(3) Uani 1 1 d . . . . .
H1 H 0.396614 0.390996 0.156644 0.036 Uiso 1 1 calc R . . . .
N2 N 0.33541(7) 0.35956(8) 0.34071(6) 0.0201(3) Uani 1 1 d . . . . .
N3 N 0.39980(7) 0.27526(8) 0.44518(6) 0.0182(3) Uani 1 1 d . . . . .
N4 N 0.30457(7) 0.35817(9) 0.38272(6) 0.0215(3) Uani 1 1 d . . . . .
N5 N 0.49670(8) 0.19325(10) 0.50435(7) 0.0261(3) Uani 1 1 d . . . . .
N6 N 0.51733(8) 0.20042(9) 0.45602(6) 0.0229(3) Uani 1 1 d . . . . .
N7 N 0.62642(8) 0.18144(10) 0.33634(7) 0.0295(3) Uani 1 1 d . . . . .
H7 H 0.617686 0.187958 0.297023 0.035 Uiso 1 1 calc R . . . .
C1 C 0.29548(9) 0.48597(10) 0.19772(8) 0.0222(3) Uani 1 1 d . . . . .
C2 C 0.32531(9) 0.47559(11) 0.15527(8) 0.0251(4) Uani 1 1 d . . . . .
C3 C 0.30755(10) 0.52621(12) 0.10336(9) 0.0303(4) Uani 1 1 d . . . . .
H3 H 0.328120 0.518543 0.075136 0.036 Uiso 1 1 calc R . . . .
C4 C 0.25879(11) 0.58792(12) 0.09482(9) 0.0327(4) Uani 1 1 d . . . . .
H4 H 0.244849 0.622822 0.059513 0.039 Uiso 1 1 calc R . . . .
C5 C 0.22949(10) 0.60020(12) 0.13689(9) 0.0312(4) Uani 1 1 d . . . . .
H5 H 0.196352 0.643510 0.129802 0.037 Uiso 1 1 calc R . . . .
C6 C 0.24776(9) 0.55060(11) 0.18862(9) 0.0261(4) Uani 1 1 d . . . . .
H6 H 0.228309 0.560170 0.217446 0.031 Uiso 1 1 calc R . . . .
C7 C 0.32550(9) 0.42218(10) 0.24421(8) 0.0231(3) Uani 1 1 d . . . . .
C8 C 0.37148(10) 0.37804(11) 0.22798(9) 0.0270(4) Uani 1 1 d . . . . .
H8 H 0.399097 0.332376 0.250377 0.032 Uiso 1 1 calc R . . . .
C9 C 0.30619(9) 0.41060(10) 0.29449(8) 0.0223(3) Uani 1 1 d . . . . .
H9 H 0.268341 0.443400 0.294039 0.027 Uiso 1 1 calc R . . . .
C10 C 0.33912(9) 0.31405(10) 0.43681(8) 0.0205(3) Uani 1 1 d . . . . .
C11 C 0.31259(10) 0.31108(12) 0.48134(8) 0.0288(4) Uani 1 1 d . . . . .
H11 H 0.269322 0.337640 0.474488 0.035 Uiso 1 1 calc R . . . .
C12 C 0.35103(10) 0.26844(12) 0.53557(9) 0.0305(4) Uani 1 1 d . . . . .
H12 H 0.334727 0.266997 0.567110 0.037 Uiso 1 1 calc R . . . .
C13 C 0.41261(10) 0.22792(11) 0.54484(8) 0.0262(4) Uani 1 1 d . . . . .
H13 H 0.438705 0.197821 0.581988 0.031 Uiso 1 1 calc R . . . .
C14 C 0.43547(9) 0.23245(10) 0.49800(8) 0.0215(3) Uani 1 1 d . . . . .
C15 C 0.23026(9) 0.37618(10) 0.36190(8) 0.0203(3) Uani 1 1 d . . . . .
C16 C 0.18067(10) 0.31834(11) 0.32634(8) 0.0263(4) Uani 1 1 d . . . . .
H16 H 0.195559 0.268599 0.314695 0.032 Uiso 1 1 calc R . . . .
C17 C 0.10896(10) 0.33366(13) 0.30783(9) 0.0324(4) Uani 1 1 d . . . . .
H17 H 0.074537 0.294587 0.283013 0.039 Uiso 1 1 calc R . . . .
C18 C 0.08768(10) 0.40569(13) 0.32550(9) 0.0318(4) Uani 1 1 d . . . . .
H18 H 0.038612 0.415791 0.313029 0.038 Uiso 1 1 calc R . . . .
C19 C 0.13700(10) 0.46274(13) 0.36095(9) 0.0331(4) Uani 1 1 d . . . . .
H19 H 0.121854 0.511965 0.373040 0.040 Uiso 1 1 calc R . . . .
C20 C 0.20923(10) 0.44898(11) 0.37938(9) 0.0266(4) Uani 1 1 d . . . . .
H20 H 0.243406 0.488745 0.403462 0.032 Uiso 1 1 calc R . . . .
C21 C 0.53367(9) 0.14210(11) 0.55822(8) 0.0238(3) Uani 1 1 d . . . . .
C22 C 0.59238(10) 0.17259(12) 0.60852(8) 0.0287(4) Uani 1 1 d . . . . .
H22 H 0.610743 0.225448 0.606633 0.034 Uiso 1 1 calc R . . . .
C23 C 0.62398(11) 0.12484(14) 0.66170(9) 0.0371(5) Uani 1 1 d . . . . .
H23 H 0.664316 0.144961 0.696609 0.044 Uiso 1 1 calc R . . . .
C24 C 0.59693(11) 0.04790(14) 0.66407(10) 0.0387(5) Uani 1 1 d . . . . .
H24 H 0.618374 0.015914 0.700948 0.046 Uiso 1 1 calc R . . . .
C25 C 0.53932(11) 0.01729(12) 0.61361(10) 0.0359(5) Uani 1 1 d . . . . .
H25 H 0.521543 -0.035969 0.615336 0.043 Uiso 1 1 calc R . . . .
C26 C 0.50718(10) 0.06475(12) 0.55998(9) 0.0293(4) Uani 1 1 d . . . . .
H26 H 0.467354 0.044134 0.524858 0.035 Uiso 1 1 calc R . . . .
C27 C 0.57873(9) 0.17068(11) 0.46632(8) 0.0248(4) Uani 1 1 d . . . . .
H27 H 0.606031 0.146720 0.505946 0.030 Uiso 1 1 calc R . . . .
C28 C 0.60892(9) 0.17109(11) 0.42227(8) 0.0243(3) Uani 1 1 d . . . . .
C29 C 0.68387(9) 0.16011(11) 0.43963(8) 0.0249(3) Uani 1 1 d . . . . .
C30 C 0.69259(10) 0.16815(11) 0.38434(9) 0.0269(4) Uani 1 1 d . . . . .
C31 C 0.57657(10) 0.18297(12) 0.35874(8) 0.0275(4) Uani 1 1 d . . . . .
H31 H 0.527116 0.190996 0.334377 0.033 Uiso 1 1 calc R . . . .
C32 C 0.74372(10) 0.14600(12) 0.49538(9) 0.0317(4) Uani 1 1 d . . . . .
H32 H 0.739474 0.140720 0.533336 0.038 Uiso 1 1 calc R . . . .
C33 C 0.80942(10) 0.13980(13) 0.49461(10) 0.0375(5) Uani 1 1 d . . . . .
H33 H 0.850353 0.129658 0.532380 0.045 Uiso 1 1 calc R . . . .
C34 C 0.81653(11) 0.14819(14) 0.43926(11) 0.0401(5) Uani 1 1 d . . . . .
H34 H 0.862363 0.143787 0.440283 0.048 Uiso 1 1 calc R . . . .
C35 C 0.75895(11) 0.16266(13) 0.38327(10) 0.0360(5) Uani 1 1 d . . . . .
H35 H 0.763969 0.168631 0.345707 0.043 Uiso 1 1 calc R . . . .

loop_
_atom_site_aniso_label
_atom_site_aniso_U_11
_atom_site_aniso_U_22
_atom_site_aniso_U_33
_atom_site_aniso_U_23
_atom_site_aniso_U_13
_atom_site_aniso_U_12
Zn1 0.01913(10) 0.02657(10) 0.01793(10) 0.00236(7) 0.01167(8) 0.00239(7)
Cl1 0.0220(2) 0.0428(3) 0.0449(3) 0.0106(2) 0.0194(2) -0.00098(18)
Cl2 0.0290(2) 0.0279(2) 0.01980(19) 0.00052(15) 0.01297(17) 0.00053(16)
N1 0.0357(9) 0.0331(8) 0.0304(8) 0.0087(6) 0.0239(7) 0.0128(7)
N2 0.0199(7) 0.0249(7) 0.0205(7) 0.0014(5) 0.0136(6) 0.0009(5)
N3 0.0181(6) 0.0221(6) 0.0166(6) 0.0009(5) 0.0095(5) 0.0023(5)
N4 0.0184(7) 0.0307(7) 0.0193(7) 0.0065(6) 0.0120(6) 0.0068(6)
N5 0.0268(8) 0.0372(8) 0.0191(7) 0.0087(6) 0.0144(6) 0.0136(6)
N6 0.0243(7) 0.0309(7) 0.0160(7) 0.0029(6) 0.0111(6) 0.0060(6)
N7 0.0306(8) 0.0402(9) 0.0230(8) 0.0077(7) 0.0166(7) 0.0100(7)
C1 0.0232(8) 0.0234(8) 0.0253(9) 0.0045(6) 0.0153(7) 0.0011(6)
C2 0.0269(9) 0.0264(8) 0.0288(9) 0.0036(7) 0.0186(8) 0.0030(7)
C3 0.0367(10) 0.0332(9) 0.0316(10) 0.0081(8) 0.0249(9) 0.0050(8)
C4 0.0388(11) 0.0313(9) 0.0355(10) 0.0153(8) 0.0230(9) 0.0051(8)
C5 0.0327(10) 0.0284(9) 0.0393(11) 0.0143(8) 0.0218(9) 0.0098(7)
C6 0.0264(9) 0.0279(9) 0.0318(9) 0.0075(7) 0.0199(8) 0.0062(7)
C7 0.0223(8) 0.0255(8) 0.0248(9) 0.0048(7) 0.0132(7) 0.0036(6)
C8 0.0292(9) 0.0300(9) 0.0271(9) 0.0062(7) 0.0171(8) 0.0074(7)
C9 0.0208(8) 0.0253(8) 0.0241(8) 0.0032(6) 0.0127(7) 0.0035(6)
C10 0.0190(8) 0.0249(8) 0.0193(8) 0.0020(6) 0.0097(6) 0.0020(6)
C11 0.0248(9) 0.0425(10) 0.0247(9) 0.0081(8) 0.0160(8) 0.0111(8)
C12 0.0308(10) 0.0449(11) 0.0228(9) 0.0085(8) 0.0182(8) 0.0108(8)
C13 0.0281(9) 0.0352(9) 0.0181(8) 0.0073(7) 0.0127(7) 0.0084(7)
C14 0.0204(8) 0.0265(8) 0.0186(8) 0.0012(6) 0.0095(7) 0.0037(6)
C15 0.0173(8) 0.0284(8) 0.0191(8) 0.0056(6) 0.0114(6) 0.0048(6)
C16 0.0278(9) 0.0306(9) 0.0226(9) 0.0004(7) 0.0127(7) 0.0019(7)
C17 0.0229(9) 0.0470(11) 0.0246(9) 0.0012(8) 0.0078(7) -0.0049(8)
C18 0.0206(9) 0.0502(11) 0.0268(9) 0.0098(8) 0.0122(8) 0.0080(8)
C19 0.0324(10) 0.0366(10) 0.0370(11) 0.0034(8) 0.0212(9) 0.0112(8)
C20 0.0244(9) 0.0277(9) 0.0309(9) -0.0017(7) 0.0150(8) 0.0020(7)
C21 0.0251(9) 0.0325(9) 0.0177(8) 0.0050(7) 0.0130(7) 0.0108(7)
C22 0.0288(9) 0.0348(10) 0.0243(9) 0.0036(7) 0.0132(8) 0.0045(7)
C23 0.0291(10) 0.0566(13) 0.0218(9) 0.0047(9) 0.0075(8) 0.0090(9)
C24 0.0393(11) 0.0495(12) 0.0332(11) 0.0207(9) 0.0212(9) 0.0230(9)
C25 0.0425(12) 0.0293(9) 0.0469(12) 0.0094(9) 0.0295(10) 0.0115(8)
C26 0.0305(10) 0.0324(9) 0.0287(9) -0.0007(7) 0.0163(8) 0.0050(7)
C27 0.0236(8) 0.0329(9) 0.0183(8) 0.0036(7) 0.0095(7) 0.0081(7)
C28 0.0237(9) 0.0293(9) 0.0220(8) 0.0039(7) 0.0118(7) 0.0078(7)
C29 0.0243(9) 0.0272(8) 0.0266(9) 0.0030(7) 0.0141(7) 0.0036(7)
C30 0.0260(9) 0.0294(9) 0.0291(9) 0.0057(7) 0.0155(8) 0.0043(7)
C31 0.0249(9) 0.0369(10) 0.0246(9) 0.0039(7) 0.0142(7) 0.0095(7)
C32 0.0280(10) 0.0369(10) 0.0293(10) 0.0024(8) 0.0115(8) 0.0037(8)
C33 0.0222(9) 0.0428(11) 0.0411(12) 0.0052(9) 0.0076(8) 0.0011(8)
C34 0.0242(10) 0.0449(12) 0.0564(14) 0.0094(10) 0.0222(10) 0.0001(8)
C35 0.0330(10) 0.0412(11) 0.0445(12) 0.0109(9) 0.0266(10) 0.0027(8)

loop_
_atom_type_symbol
_atom_type_description
_atom_type_scat_dispersion_real
_atom_type_scat_dispersion_imag
_atom_type_scat_source
C C 0.0033 0.0016 'International Tables Vol C Tables 4.2.6.8 and 6.1.1.4'
H H 0.0000 0.0000 'International Tables Vol C Tables 4.2.6.8 and 6.1.1.4'
Cl Cl 0.1484 0.1585 'International Tables Vol C Tables 4.2.6.8 and 6.1.1.4'
N N 0.0061 0.0033 'International Tables Vol C Tables 4.2.6.8 and 6.1.1.4'
Zn Zn 0.2839 1.4301 'International Tables Vol C Tables 4.2.6.8 and 6.1.1.4'

loop_
_geom_angle_atom_site_label_1
_geom_angle_atom_site_label_2
_geom_angle_atom_site_label_3
_geom_angle
_geom_angle_site_symmetry_1
_geom_angle_site_symmetry_3
_geom_angle_publ_flag
Cl1 Zn1 Cl2 118.871(19) . . ?
Cl1 Zn1 N2 97.80(4) . . ?
Cl1 Zn1 N6 96.35(4) . . ?
Cl2 Zn1 N6 98.13(4) . . ?
N2 Zn1 Cl2 97.07(4) . . ?
N2 Zn1 N6 150.91(5) . . ?
N3 Zn1 Cl1 125.12(4) . . ?
N3 Zn1 Cl2 116.01(4) . . ?
N3 Zn1 N2 75.95(5) . . ?
N3 Zn1 N6 75.11(5) . . ?
C8 N1 C2 109.80(14) . . ?
N4 N2 Zn1 109.31(9) . . ?
C9 N2 Zn1 135.41(11) . . ?
C9 N2 N4 114.92(13) . . ?
C10 N3 Zn1 119.83(11) . . ?
C14 N3 Zn1 121.19(11) . . ?
C14 N3 C10 118.94(14) . . ?
N2 N4 C15 120.61(13) . . ?
C10 N4 N2 117.35(13) . . ?
C10 N4 C15 118.62(13) . . ?
N6 N5 C21 122.97(13) . . ?
C14 N5 N6 118.26(13) . . ?
C14 N5 C21 118.62(14) . . ?
N5 N6 Zn1 108.40(10) . . ?
C27 N6 Zn1 134.65(12) . . ?
C27 N6 N5 116.55(14) . . ?
C31 N7 C30 109.92(15) . . ?
C2 C1 C7 106.48(14) . . ?
C6 C1 C2 119.05(15) . . ?
C6 C1 C7 134.46(16) . . ?
N1 C2 C1 107.62(15) . . ?
N1 C2 C3 130.04(16) . . ?
C3 C2 C1 122.34(16) . . ?
C4 C3 C2 117.10(16) . . ?
C3 C4 C5 121.50(17) . . ?
C6 C5 C4 121.29(17) . . ?
C5 C6 C1 118.68(16) . . ?
C8 C7 C1 106.35(15) . . ?
C8 C7 C9 130.34(16) . . ?
C9 C7 C1 123.28(15) . . ?
N1 C8 C7 109.74(15) . . ?
N2 C9 C7 126.38(15) . . ?
N3 C10 N4 117.40(14) . . ?
N3 C10 C11 121.86(15) . . ?
N4 C10 C11 120.73(15) . . ?
C12 C11 C10 117.97(16) . . ?
C13 C12 C11 121.12(16) . . ?
C12 C13 C14 117.84(16) . . ?
N3 C14 N5 117.00(14) . . ?
N3 C14 C13 122.24(15) . . ?
N5 C14 C13 120.76(15) . . ?
C16 C15 N4 118.84(15) . . ?
C16 C15 C20 120.86(16) . . ?
C20 C15 N4 120.26(16) . . ?
C15 C16 C17 119.43(17) . . ?
C18 C17 C16 120.02(18) . . ?
C19 C18 C17 120.38(17) . . ?
C18 C19 C20 120.49(18) . . ?
C15 C20 C19 118.81(17) . . ?
C22 C21 N5 119.82(17) . . ?
C26 C21 N5 119.00(17) . . ?
C26 C21 C22 121.08(17) . . ?
C21 C22 C23 118.98(19) . . ?
C24 C23 C22 120.2(2) . . ?
C25 C24 C23 120.66(18) . . ?
C24 C25 C26 119.64(19) . . ?
C21 C26 C25 119.47(19) . . ?
N6 C27 C28 124.90(16) . . ?
C27 C28 C29 123.51(16) . . ?
C31 C28 C27 129.78(16) . . ?
C31 C28 C29 106.69(15) . . ?
C30 C29 C28 106.39(15) . . ?
C32 C29 C28 134.92(17) . . ?
C32 C29 C30 118.67(16) . . ?
N7 C30 C29 107.52(15) . . ?
N7 C30 C35 129.83(17) . . ?
C35 C30 C29 122.65(17) . . ?
N7 C31 C28 109.46(16) . . ?
C33 C32 C29 119.02(18) . . ?
C32 C33 C34 121.10(19) . . ?
C35 C34 C33 121.80(18) . . ?
C34 C35 C30 116.75(18) . . ?

loop_
_geom_bond_atom_site_label_1
_geom_bond_atom_site_label_2
_geom_bond_distance
_geom_bond_site_symmetry_2
_geom_bond_publ_flag
Zn1 Cl1 2.2204(5) . ?
Zn1 Cl2 2.2698(5) . ?
Zn1 N2 2.2658(14) . ?
Zn1 N3 2.0182(13) . ?
Zn1 N6 2.3142(14) . ?
N1 C2 1.378(2) . ?
N1 C8 1.355(2) . ?
N2 N4 1.4055(18) . ?
N2 C9 1.301(2) . ?
N3 C10 1.351(2) . ?
N3 C14 1.346(2) . ?
N4 C10 1.375(2) . ?
N4 C15 1.441(2) . ?
N5 N6 1.3981(19) . ?
N5 C14 1.378(2) . ?
N5 C21 1.441(2) . ?
N6 C27 1.291(2) . ?
N7 C30 1.378(2) . ?
N7 C31 1.360(2) . ?
C1 C2 1.409(2) . ?
C1 C6 1.399(2) . ?
C1 C7 1.447(2) . ?
C2 C3 1.396(2) . ?
C3 C4 1.381(3) . ?
C4 C5 1.397(3) . ?
C5 C6 1.381(2) . ?
C7 C8 1.382(2) . ?
C7 C9 1.432(2) . ?
C10 C11 1.394(2) . ?
C11 C12 1.377(2) . ?
C12 C13 1.376(2) . ?
C13 C14 1.393(2) . ?
C15 C16 1.384(2) . ?
C15 C20 1.388(2) . ?
C16 C17 1.389(3) . ?
C17 C18 1.381(3) . ?
C18 C19 1.372(3) . ?
C19 C20 1.395(3) . ?
C21 C22 1.384(3) . ?
C21 C26 1.382(3) . ?
C22 C23 1.386(3) . ?
C23 C24 1.384(3) . ?
C24 C25 1.375(3) . ?
C25 C26 1.392(3) . ?
C27 C28 1.440(2) . ?
C28 C29 1.447(2) . ?
C28 C31 1.378(2) . ?
C29 C30 1.412(2) . ?
C29 C32 1.394(3) . ?
C30 C35 1.400(3) . ?
C32 C33 1.384(3) . ?
C33 C34 1.396(3) . ?
C34 C35 1.376(3) . ?

loop_
_smtbx_masks_void_nr
_smtbx_masks_void_average_x
_smtbx_masks_void_average_y
_smtbx_masks_void_average_z
_smtbx_masks_void_volume
_smtbx_masks_void_count_electrons
_smtbx_masks_void_content
1 0.000 0.000 -0.547 677.8 145.1 ?
2 0.000 0.444 0.750 23.2 0.0 ?
3 0.000 0.556 0.250 23.2 0.0 ?
4 0.147 0.506 0.492 9.2 0.0 ?
5 0.147 0.494 0.992 9.2 0.0 ?
6 0.500 0.500 -0.865 677.8 143.9 ?
7 0.353 0.006 0.008 9.2 0.0 ?
8 0.353 -0.006 0.508 9.2 0.0 ?
9 0.500 0.056 0.250 23.2 0.0 ?
10 0.500 0.944 0.750 23.2 0.0 ?
11 0.647 0.006 0.492 9.2 0.0 ?
12 0.647 -0.006 0.992 9.2 0.0 ?
13 0.853 0.494 0.508 9.2 0.0 ?
14 0.853 0.506 0.008 9.2 0.0 ?
